data_7106099
loop_
_publ_author_name
'Srinivas Tekkam'
'M. A. Alam'
'Subash C. Jonnalagadda'
'Venkatram R. Mereddy'

_publ_section_title
;
 Novel methodologies for the synthesis of functionalized pyroglutamates
;
_journal_name_full Chem.Commun.
_journal_page_first 3219
_journal_paper_doi 10.1039/c0cc05609j
_journal_volume 47
_journal_year 2011
_chemical_formula_moiety 'C17 H21 N O3'
_chemical_formula_sum 'C17 H21 N O3'
_chemical_formula_weight 287.35
_chemical_name_common 10098
_chemical_name_systematic
;
?
;
_space_group_IT_number 2
_symmetry_cell_setting triclinic
_symmetry_space_group_name_Hall '-P 1'
_symmetry_space_group_name_H-M 'P -1'
_atom_sites_solution_hydrogens geom
_atom_sites_solution_primary direct
_atom_sites_solution_secondary difmap
_audit_creation_method SHELXL-97
_cell_angle_alpha 82.232(1)
_cell_angle_beta 86.577(1)
_cell_angle_gamma 78.360(1)
_cell_formula_units_Z 2
_cell_length_a 7.5860(5)
_cell_length_b 7.8370(6)
_cell_length_c 13.2647(9)
_cell_measurement_reflns_used 3666
_cell_measurement_temperature 173(2)
_cell_measurement_theta_max 27.36
_cell_measurement_theta_min 2.67
_cell_volume 764.87(9)
_computing_cell_refinement 'SAINT, Bruker'
_computing_data_collection 'SMART, Bruker'
_computing_data_reduction 'SAINT, Bruker'
_computing_molecular_graphics 'SHELXTL, Bruker'
_computing_publication_material 'Bruker SHELXTL'
_computing_structure_refinement 'SHELXL-97 (Sheldrick, 1997)'
_computing_structure_solution 'SHELXS-97 (Sheldrick, 1990)'
_diffrn_ambient_temperature 173(2)
_diffrn_measured_fraction_theta_full 0.986
_diffrn_measured_fraction_theta_max 0.986
_diffrn_measurement_device_type 'Bruker, SMART Platform CCD'
_diffrn_measurement_method 'area detector, omega scans per phi'
_diffrn_radiation_monochromator graphite
_diffrn_radiation_source 'normal-focus sealed tube'
_diffrn_radiation_type MoK\a
_diffrn_radiation_wavelength 0.71073
_diffrn_reflns_av_R_equivalents 0.0247
_diffrn_reflns_av_sigmaI/netI 0.0281
_diffrn_reflns_limit_h_max 9
_diffrn_reflns_limit_h_min -9
_diffrn_reflns_limit_k_max 10
_diffrn_reflns_limit_k_min -10
_diffrn_reflns_limit_l_max 17
_diffrn_reflns_limit_l_min -17
_diffrn_reflns_number 9154
_diffrn_reflns_theta_full 27.48
_diffrn_reflns_theta_max 27.48
_diffrn_reflns_theta_min 1.55
_exptl_absorpt_coefficient_mu 0.085
_exptl_absorpt_correction_T_max 0.9848
_exptl_absorpt_correction_T_min 0.9651
_exptl_absorpt_correction_type multi-scan
_exptl_absorpt_process_details 'SADABS (g. sHELDRICK, 2008)'
_exptl_crystal_colour colorless
_exptl_crystal_density_diffrn 1.248
_exptl_crystal_density_method 'not measured'
_exptl_crystal_description plate
_exptl_crystal_F_000 308
_exptl_crystal_size_max 0.42
_exptl_crystal_size_mid 0.36
_exptl_crystal_size_min 0.18
_refine_diff_density_max 0.302
_refine_diff_density_min -0.187
_refine_diff_density_rms 0.038
_refine_ls_extinction_method none
_refine_ls_goodness_of_fit_ref 1.055
_refine_ls_hydrogen_treatment mixed
_refine_ls_matrix_type full
_refine_ls_number_parameters 196
_refine_ls_number_reflns 3456
_refine_ls_number_restraints 1
_refine_ls_restrained_S_all 1.055
_refine_ls_R_factor_all 0.0518
_refine_ls_R_factor_gt 0.0400
_refine_ls_shift/su_max 0.000
_refine_ls_shift/su_mean 0.000
_refine_ls_structure_factor_coef Fsqd
_refine_ls_weighting_details 'calc w=1/[\s^2^(Fo^2^)+(0.0516P)^2^+0.1753P] where P=(Fo^2^+2Fc^2^)/3'
_refine_ls_weighting_scheme calc
_refine_ls_wR_factor_gt 0.1003
_refine_ls_wR_factor_ref 0.1075
_reflns_number_gt 2812
_reflns_number_total 3456
_reflns_threshold_expression >2sigma(I)
_cod_data_source_file C0CC05609J.TXT
_cod_data_source_block 10098a
_cod_original_sg_symbol_H-M P-1
_cod_database_code 7106099

loop_
_symmetry_equiv_pos_as_xyz
'x, y, z'
'-x, -y, -z'

loop_
_atom_site_label
_atom_site_type_symbol
_atom_site_fract_x
_atom_site_fract_y
_atom_site_fract_z
_atom_site_U_iso_or_equiv
_atom_site_adp_type
_atom_site_occupancy
_atom_site_symmetry_multiplicity
_atom_site_calc_flag
_atom_site_refinement_flags
_atom_site_disorder_assembly
_atom_site_disorder_group
N1 N 0.55671(14) 0.63477(13) 0.58866(8) 0.0244(2) Uani 1 1 d D . .
H1A H 0.5098(18) 0.5400(11) 0.5926(11) 0.029 Uiso 1 1 d D . .
O1 O 0.57258(13) 0.68790(12) 0.41401(6) 0.0333(2) Uani 1 1 d . . .
O2 O 0.32455(12) 0.69959(13) 0.75093(7) 0.0324(2) Uani 1 1 d . . .
O3 O 0.54120(12) 0.76086(11) 0.84141(6) 0.0269(2) Uani 1 1 d . . .
C1 C 0.62811(16) 0.68457(15) 0.67773(9) 0.0221(3) Uani 1 1 d . . .
C2 C 0.60359(17) 0.71922(16) 0.49916(9) 0.0246(3) Uani 1 1 d . . .
C3 C 0.69801(16) 0.85878(16) 0.52170(9) 0.0235(3) Uani 1 1 d . . .
C4 C 0.67767(16) 0.86685(15) 0.63492(9) 0.0234(3) Uani 1 1 d . . .
H4A H 0.5677 0.9581 0.6457 0.028 Uiso 1 1 calc R . .
C5 C 0.77760(17) 0.95500(18) 0.45089(10) 0.0299(3) Uani 1 1 d . . .
H5A H 0.7766 0.9370 0.3815 0.045 Uiso 1 1 calc R . .
H5B H 0.8359 1.0423 0.4692 0.045 Uiso 1 1 calc R . .
C6 C 0.83078(19) 0.91983(19) 0.68471(10) 0.0315(3) Uani 1 1 d . . .
H6A H 0.8455 1.0370 0.6535 0.047 Uiso 1 1 calc R . .
H6B H 0.9426 0.8351 0.6749 0.047 Uiso 1 1 calc R . .
H6C H 0.8028 0.9215 0.7577 0.047 Uiso 1 1 calc R . .
C7 C 0.47728(17) 0.71393(15) 0.75878(9) 0.0233(3) Uani 1 1 d . . .
C8 C 0.41549(18) 0.79393(17) 0.92609(9) 0.0284(3) Uani 1 1 d . . .
H8A H 0.4802 0.7572 0.9905 0.034 Uiso 1 1 calc R . .
H8B H 0.3222 0.7219 0.9262 0.034 Uiso 1 1 calc R . .
C9 C 0.32513(16) 0.98489(17) 0.92191(9) 0.0254(3) Uani 1 1 d . . .
C10 C 0.21420(18) 1.03609(18) 1.00433(10) 0.0313(3) Uani 1 1 d . . .
H10A H 0.1969 0.9512 1.0604 0.038 Uiso 1 1 calc R . .
C11 C 0.12888(19) 1.2096(2) 1.00533(11) 0.0367(3) Uani 1 1 d . . .
H11A H 0.0534 1.2433 1.0619 0.044 Uiso 1 1 calc R . .
C12 C 0.15347(19) 1.33403(19) 0.92390(11) 0.0374(3) Uani 1 1 d . . .
H12A H 0.0944 1.4530 0.9244 0.045 Uiso 1 1 calc R . .
C13 C 0.26415(19) 1.28465(18) 0.84196(11) 0.0350(3) Uani 1 1 d . . .
H13A H 0.2821 1.3700 0.7863 0.042 Uiso 1 1 calc R . .
C14 C 0.34918(18) 1.11059(18) 0.84089(10) 0.0304(3) Uani 1 1 d . . .
H14A H 0.4245 1.0773 0.7842 0.036 Uiso 1 1 calc R . .
C15 C 0.78854(17) 0.54171(16) 0.72080(9) 0.0261(3) Uani 1 1 d . . .
H15A H 0.8476 0.5920 0.7721 0.031 Uiso 1 1 calc R . .
C16 C 0.9295(2) 0.4890(2) 0.63732(11) 0.0382(3) Uani 1 1 d . . .
H16A H 1.0341 0.4085 0.6681 0.057 Uiso 1 1 calc R . .
H16B H 0.9673 0.5941 0.6015 0.057 Uiso 1 1 calc R . .
H16C H 0.8774 0.4305 0.5890 0.057 Uiso 1 1 calc R . .
C17 C 0.7241(2) 0.37888(18) 0.77442(11) 0.0354(3) Uani 1 1 d . . .
H17A H 0.8281 0.2900 0.7987 0.053 Uiso 1 1 calc R . .
H17B H 0.6591 0.3313 0.7265 0.053 Uiso 1 1 calc R . .
H17C H 0.6436 0.4110 0.8324 0.053 Uiso 1 1 calc R . .

loop_
_atom_site_aniso_label
_atom_site_aniso_U_11
_atom_site_aniso_U_22
_atom_site_aniso_U_33
_atom_site_aniso_U_23
_atom_site_aniso_U_13
_atom_site_aniso_U_12
N1 0.0330(6) 0.0218(5) 0.0201(5) -0.0035(4) -0.0026(4) -0.0086(4)
O1 0.0497(6) 0.0334(5) 0.0199(5) -0.0038(4) -0.0032(4) -0.0148(4)
O2 0.0280(5) 0.0392(5) 0.0321(5) -0.0071(4) 0.0004(4) -0.0100(4)
O3 0.0303(5) 0.0305(5) 0.0217(4) -0.0088(4) 0.0031(3) -0.0074(4)
C1 0.0271(6) 0.0206(6) 0.0190(6) -0.0039(4) -0.0017(5) -0.0046(5)
C2 0.0293(6) 0.0227(6) 0.0214(6) -0.0033(5) -0.0015(5) -0.0031(5)
C3 0.0238(6) 0.0228(6) 0.0230(6) -0.0030(5) -0.0023(5) -0.0016(5)
C4 0.0275(6) 0.0208(6) 0.0220(6) -0.0029(5) 0.0005(5) -0.0052(5)
C5 0.0304(7) 0.0327(7) 0.0266(6) -0.0010(5) -0.0008(5) -0.0080(5)
C6 0.0376(7) 0.0350(7) 0.0266(7) -0.0060(5) -0.0005(5) -0.0164(6)
C7 0.0297(6) 0.0178(6) 0.0221(6) -0.0022(4) -0.0014(5) -0.0038(5)
C8 0.0357(7) 0.0288(7) 0.0206(6) -0.0052(5) 0.0060(5) -0.0068(5)
C9 0.0259(6) 0.0281(6) 0.0237(6) -0.0055(5) -0.0023(5) -0.0071(5)
C10 0.0330(7) 0.0330(7) 0.0270(7) -0.0037(5) 0.0030(5) -0.0058(6)
C11 0.0348(7) 0.0380(8) 0.0355(8) -0.0111(6) 0.0050(6) -0.0002(6)
C12 0.0369(8) 0.0298(7) 0.0430(8) -0.0071(6) -0.0056(6) 0.0026(6)
C13 0.0403(8) 0.0318(7) 0.0320(7) 0.0011(6) -0.0058(6) -0.0073(6)
C14 0.0360(7) 0.0320(7) 0.0236(6) -0.0051(5) 0.0013(5) -0.0076(6)
C15 0.0292(6) 0.0249(6) 0.0223(6) -0.0029(5) -0.0022(5) -0.0005(5)
C16 0.0377(8) 0.0388(8) 0.0310(7) -0.0043(6) 0.0014(6) 0.0082(6)
C17 0.0460(8) 0.0244(7) 0.0322(7) 0.0021(5) -0.0042(6) -0.0013(6)

loop_
_atom_type_symbol
_atom_type_description
_atom_type_scat_dispersion_real
_atom_type_scat_dispersion_imag
_atom_type_scat_source
C C 0.0033 0.0016 'International Tables Vol C Tables 4.2.6.8 and 6.1.1.4'
H H 0.0000 0.0000 'International Tables Vol C Tables 4.2.6.8 and 6.1.1.4'
N N 0.0061 0.0033 'International Tables Vol C Tables 4.2.6.8 and 6.1.1.4'
O O 0.0106 0.0060 'International Tables Vol C Tables 4.2.6.8 and 6.1.1.4'

loop_
_geom_angle_atom_site_label_1
_geom_angle_atom_site_label_2
_geom_angle_atom_site_label_3
_geom_angle
_geom_angle_site_symmetry_1
_geom_angle_site_symmetry_3
_geom_angle_publ_flag
C2 N1 C1 114.78(10) . . ?
C2 N1 H1A 122.2(10) . . ?
C1 N1 H1A 121.4(9) . . ?
C7 O3 C8 116.96(10) . . ?
N1 C1 C7 108.93(10) . . ?
N1 C1 C15 111.35(10) . . ?
C7 C1 C15 110.36(9) . . ?
N1 C1 C4 102.13(9) . . ?
C7 C1 C4 108.73(9) . . ?
C15 C1 C4 114.94(10) . . ?
O1 C2 N1 126.11(12) . . ?
O1 C2 C3 126.35(11) . . ?
N1 C2 C3 107.54(10) . . ?
C5 C3 C2 123.29(12) . . ?
C5 C3 C4 129.42(12) . . ?
C2 C3 C4 107.27(10) . . ?
C3 C4 C6 116.60(10) . . ?
C3 C4 C1 103.05(9) . . ?
C6 C4 C1 117.12(10) . . ?
C3 C4 H4A 106.4 . . ?
C6 C4 H4A 106.4 . . ?
C1 C4 H4A 106.4 . . ?
C3 C5 H5A 120.0 . . ?
C3 C5 H5B 120.0 . . ?
H5A C5 H5B 120.0 . . ?
C4 C6 H6A 109.5 . . ?
C4 C6 H6B 109.5 . . ?
H6A C6 H6B 109.5 . . ?
C4 C6 H6C 109.5 . . ?
H6A C6 H6C 109.5 . . ?
H6B C6 H6C 109.5 . . ?
O2 C7 O3 124.51(11) . . ?
O2 C7 C1 125.91(11) . . ?
O3 C7 C1 109.58(10) . . ?
O3 C8 C9 112.57(10) . . ?
O3 C8 H8A 109.1 . . ?
C9 C8 H8A 109.1 . . ?
O3 C8 H8B 109.1 . . ?
C9 C8 H8B 109.1 . . ?
H8A C8 H8B 107.8 . . ?
C14 C9 C10 118.90(12) . . ?
C14 C9 C8 123.20(11) . . ?
C10 C9 C8 117.89(11) . . ?
C11 C10 C9 120.58(13) . . ?
C11 C10 H10A 119.7 . . ?
C9 C10 H10A 119.7 . . ?
C10 C11 C12 120.05(13) . . ?
C10 C11 H11A 120.0 . . ?
C12 C11 H11A 120.0 . . ?
C13 C12 C11 119.79(13) . . ?
C13 C12 H12A 120.1 . . ?
C11 C12 H12A 120.1 . . ?
C12 C13 C14 120.11(13) . . ?
C12 C13 H13A 119.9 . . ?
C14 C13 H13A 119.9 . . ?
C9 C14 C13 120.56(12) . . ?
C9 C14 H14A 119.7 . . ?
C13 C14 H14A 119.7 . . ?
C17 C15 C16 109.69(11) . . ?
C17 C15 C1 111.34(11) . . ?
C16 C15 C1 111.67(10) . . ?
C17 C15 H15A 108.0 . . ?
C16 C15 H15A 108.0 . . ?
C1 C15 H15A 108.0 . . ?
C15 C16 H16A 109.5 . . ?
C15 C16 H16B 109.5 . . ?
H16A C16 H16B 109.5 . . ?
C15 C16 H16C 109.5 . . ?
H16A C16 H16C 109.5 . . ?
H16B C16 H16C 109.5 . . ?
C15 C17 H17A 109.5 . . ?
C15 C17 H17B 109.5 . . ?
H17A C17 H17B 109.5 . . ?
C15 C17 H17C 109.5 . . ?
H17A C17 H17C 109.5 . . ?
H17B C17 H17C 109.5 . . ?

loop_
_geom_bond_atom_site_label_1
_geom_bond_atom_site_label_2
_geom_bond_distance
_geom_bond_site_symmetry_2
_geom_bond_publ_flag
N1 C2 1.3439(16) . ?
N1 C1 1.4587(15) . ?
N1 H1A 0.880(3) . ?
O1 C2 1.2333(15) . ?
O2 C7 1.1984(15) . ?
O3 C7 1.3476(14) . ?
O3 C8 1.4455(14) . ?
C1 C7 1.5270(17) . ?
C1 C15 1.5561(17) . ?
C1 C4 1.5737(16) . ?
C2 C3 1.4929(17) . ?
C3 C5 1.3190(18) . ?
C3 C4 1.5091(16) . ?
C4 C6 1.5225(17) . ?
C4 H4A 1.0000 . ?
C5 H5A 0.9500 . ?
C5 H5B 0.9500 . ?
C6 H6A 0.9800 . ?
C6 H6B 0.9800 . ?
C6 H6C 0.9800 . ?
C8 C9 1.5102(18) . ?
C8 H8A 0.9900 . ?
C8 H8B 0.9900 . ?
C9 C14 1.3862(18) . ?
C9 C10 1.3918(18) . ?
C10 C11 1.384(2) . ?
C10 H10A 0.9500 . ?
C11 C12 1.385(2) . ?
C11 H11A 0.9500 . ?
C12 C13 1.382(2) . ?
C12 H12A 0.9500 . ?
C13 C14 1.3879(19) . ?
C13 H13A 0.9500 . ?
C14 H14A 0.9500 . ?
C15 C17 1.5292(18) . ?
C15 C16 1.5312(18) . ?
C15 H15A 1.0000 . ?
C16 H16A 0.9800 . ?
C16 H16B 0.9800 . ?
C16 H16C 0.9800 . ?
C17 H17A 0.9800 . ?
C17 H17B 0.9800 . ?
C17 H17C 0.9800 . ?

loop_
_geom_hbond_atom_site_label_D
_geom_hbond_atom_site_label_H
_geom_hbond_atom_site_label_A
_geom_hbond_distance_DH
_geom_hbond_distance_HA
_geom_hbond_distance_DA
_geom_hbond_angle_DHA
_geom_hbond_site_symmetry_A
N1 H1A O1 0.880(3) 2.022(4) 2.8960(14) 172.0(14) 2_666

loop_
_geom_torsion_atom_site_label_1
_geom_torsion_atom_site_label_2
_geom_torsion_atom_site_label_3
_geom_torsion_atom_site_label_4
_geom_torsion
_geom_torsion_site_symmetry_1
_geom_torsion_site_symmetry_2
_geom_torsion_site_symmetry_3
_geom_torsion_site_symmetry_4
_geom_torsion_publ_flag
C2 N1 C1 C7 134.03(11) . . . . ?
C2 N1 C1 C15 -104.02(12) . . . . ?
C2 N1 C1 C4 19.15(13) . . . . ?
C1 N1 C2 O1 173.21(12) . . . . ?
C1 N1 C2 C3 -7.41(14) . . . . ?
O1 C2 C3 C5 -7.5(2) . . . . ?
N1 C2 C3 C5 173.09(12) . . . . ?
O1 C2 C3 C4 170.90(12) . . . . ?
N1 C2 C3 C4 -8.48(13) . . . . ?
C5 C3 C4 C6 -32.84(19) . . . . ?
C2 C3 C4 C6 148.86(11) . . . . ?
C5 C3 C4 C1 -162.58(13) . . . . ?
C2 C3 C4 C1 19.12(12) . . . . ?
N1 C1 C4 C3 -22.18(11) . . . . ?
C7 C1 C4 C3 -137.22(10) . . . . ?
C15 C1 C4 C3 98.53(11) . . . . ?
N1 C1 C4 C6 -151.60(11) . . . . ?
C7 C1 C4 C6 93.36(12) . . . . ?
C15 C1 C4 C6 -30.89(15) . . . . ?
C8 O3 C7 O2 0.66(17) . . . . ?
C8 O3 C7 C1 -179.97(9) . . . . ?
N1 C1 C7 O2 -0.36(17) . . . . ?
C15 C1 C7 O2 -122.90(13) . . . . ?
C4 C1 C7 O2 110.18(13) . . . . ?
N1 C1 C7 O3 -179.72(9) . . . . ?
C15 C1 C7 O3 57.74(12) . . . . ?
C4 C1 C7 O3 -69.18(12) . . . . ?
C7 O3 C8 C9 -92.43(13) . . . . ?
O3 C8 C9 C14 5.30(18) . . . . ?
O3 C8 C9 C10 -173.95(11) . . . . ?
C14 C9 C10 C11 0.2(2) . . . . ?
C8 C9 C10 C11 179.44(12) . . . . ?
C9 C10 C11 C12 0.0(2) . . . . ?
C10 C11 C12 C13 -0.3(2) . . . . ?
C11 C12 C13 C14 0.5(2) . . . . ?
C10 C9 C14 C13 0.0(2) . . . . ?
C8 C9 C14 C13 -179.21(12) . . . . ?
C12 C13 C14 C9 -0.4(2) . . . . ?
N1 C1 C15 C17 -72.75(13) . . . . ?
C7 C1 C15 C17 48.36(13) . . . . ?
C4 C1 C15 C17 171.75(10) . . . . ?
N1 C1 C15 C16 50.24(14) . . . . ?
C7 C1 C15 C16 171.35(11) . . . . ?
C4 C1 C15 C16 -65.26(14) . . . . ?
